data_7213057
loop_
_publ_author_name
'Senthil Kumar, V. S.'
'Kuduva, Srinivasan S.'
'Desiraju, Gautam R.'

_publ_section_title
;
 Pseudopolymorphs of 3,5-dinitrosalicylic acid
;
_journal_issue 6
_journal_name_full 'Journal of the Chemical Society, Perkin Transactions 2'
_journal_page_first 1069
_journal_paper_doi 10.1039/a902134e
_journal_year 1999
_chemical_formula_moiety 'C7 H4 N2 O7 . C4 H8 O2'
_chemical_formula_sum 'C11 H12 N2 O9'
_chemical_formula_weight 316.23
_space_group_IT_number 2
_symmetry_cell_setting triclinic
_symmetry_space_group_name_Hall '-P 1'
_symmetry_space_group_name_H-M 'P -1'
_atom_sites_solution_hydrogens geom
_atom_sites_solution_primary direct
_atom_sites_solution_secondary difmap
_audit_creation_method SHELXL-97
_cell_angle_alpha 79.468(17)
_cell_angle_beta 80.152(14)
_cell_angle_gamma 82.990(12)
_cell_formula_units_Z 2
_cell_length_a 6.6852(8)
_cell_length_b 9.7347(18)
_cell_length_c 10.5534(18)
_cell_measurement_reflns_used 25
_cell_measurement_temperature 293(2)
_cell_measurement_theta_max 12
_cell_measurement_theta_min 8
_cell_volume 662.35(19)
_computing_structure_refinement 'SHELXL-97 (Sheldrick, 1997)'
_computing_structure_solution 'SHELXS-97 (Sheldrick, 1990)'
_diffrn_ambient_temperature 293(2)
_diffrn_measured_fraction_theta_full 0.996
_diffrn_measured_fraction_theta_max 0.996
_diffrn_radiation_monochromator graphite
_diffrn_radiation_source 'fine-focus sealed tube'
_diffrn_radiation_type MoK\a
_diffrn_radiation_wavelength 0.71073
_diffrn_reflns_av_R_equivalents 0.0030
_diffrn_reflns_av_sigmaI/netI 0.0297
_diffrn_reflns_limit_h_max 9
_diffrn_reflns_limit_h_min -2
_diffrn_reflns_limit_k_max 13
_diffrn_reflns_limit_k_min -13
_diffrn_reflns_limit_l_max 14
_diffrn_reflns_limit_l_min -14
_diffrn_reflns_number 3910
_diffrn_reflns_theta_full 30.01
_diffrn_reflns_theta_max 30.01
_diffrn_reflns_theta_min 1.99
_diffrn_standards_decay_% 14
_diffrn_standards_interval_time '90 minutes'
_diffrn_standards_number 3
_exptl_absorpt_coefficient_mu 0.141
_exptl_absorpt_correction_type none
_exptl_crystal_colour Yellow
_exptl_crystal_density_diffrn 1.586
_exptl_crystal_density_method 'not measured'
_exptl_crystal_F_000 328
_refine_diff_density_max 0.300
_refine_diff_density_min -0.309
_refine_diff_density_rms 0.043
_refine_ls_extinction_method none
_refine_ls_goodness_of_fit_ref 1.030
_refine_ls_hydrogen_treatment mixed
_refine_ls_matrix_type full
_refine_ls_number_parameters 190
_refine_ls_number_reflns 3851
_refine_ls_number_restraints 0
_refine_ls_restrained_S_all 1.030
_refine_ls_R_factor_all 0.1128
_refine_ls_R_factor_gt 0.0568
_refine_ls_shift/su_max 0.001
_refine_ls_shift/su_mean 0.000
_refine_ls_structure_factor_coef Fsqd
_refine_ls_weighting_details 'calc w=1/[\s^2^(Fo^2^)+(0.0700P)^2^+0.0708P] where P=(Fo^2^+2Fc^2^)/3'
_refine_ls_weighting_scheme calc
_refine_ls_wR_factor_gt 0.1368
_refine_ls_wR_factor_ref 0.1541
_reflns_number_gt 2088
_reflns_number_total 3851
_reflns_threshold_expression >2sigma(I)
_cod_data_source_file 902134esup1.cif
_cod_data_source_block Form_B
_cod_depositor_comments
;
The following automatic conversions were performed:

'_symmetry_cell_setting' value 'Triclinic' changed to 'triclinic'
according to /home/saulius/struct/CIF-dictionaries/cif_core.dic
dictionary named 'cif_core.dic' version 2.4.2 from 2011-04-26.

Automatic conversion script
Id: cif_fix_values 1891 2012-01-12 08:04:46Z andrius 

The following automatic conversions were performed:

data name '_atom_site_symmetry_multiplicit' was replaced with
'_atom_site_symmetry_multiplicity' as specified in the replacement
file 'data/replacement-values/replacement_tags.lst'.

Automatic conversion script
Id: cif_correct_tags 9268 2022-04-12 08:56:07Z antanas 
;
_cod_original_cell_volume 662.35(18)
_cod_original_sg_symbol_H-M P-1
_cod_database_code 7213057

loop_
_symmetry_equiv_pos_as_xyz
'x, y, z'
'-x, -y, -z'

loop_
_atom_site_label
_atom_site_type_symbol
_atom_site_fract_x
_atom_site_fract_y
_atom_site_fract_z
_atom_site_U_iso_or_equiv
_atom_site_adp_type
_atom_site_occupancy
_atom_site_symmetry_multiplicity
_atom_site_calc_flag
_atom_site_refinement_flags
C1 C 0.25502(19) 1.11850(9) 0.58860(9) 0.0440(4) Uani 1 1 d G
C2 C 0.2377(2) 1.11058(9) 0.46080(11) 0.0441(4) Uani 1 1 d G
C3 C 0.22888(19) 1.23216(11) 0.36863(8) 0.0432(4) Uani 1 1 d G
C4 C 0.23733(19) 1.36167(9) 0.40427(10) 0.0439(4) Uani 1 1 d G
H4A H 0.2314 1.4430 0.3426 0.061(4) Uiso 1 1 calc R
C5 C 0.2546(2) 1.36960(9) 0.53208(11) 0.0443(4) Uani 1 1 d G
C6 C 0.26347(19) 1.24802(12) 0.62424(8) 0.0462(4) Uani 1 1 d G
H6A H 0.2750 1.2533 0.7098 0.061(4) Uiso 1 1 calc R
C7 C 0.2674(3) 0.9897(2) 0.68699(19) 0.0501(5) Uani 1 1 d .
C8 C 0.2368(3) 0.6626(2) -0.0337(2) 0.0560(5) Uani 1 1 d .
H8A H 0.3198 0.5744 -0.0155 0.075(3) Uiso 1 1 calc R
H8B H 0.1868 0.6654 -0.1152 0.075(3) Uiso 1 1 calc R
C9 C 0.0617(4) 0.6715(2) 0.0733(2) 0.0592(5) Uani 1 1 d .
H9A H -0.0253 0.7572 0.0524 0.075(3) Uiso 1 1 calc R
H9B H -0.0183 0.5928 0.0812 0.075(3) Uiso 1 1 calc R
C10 C 0.2478(4) 0.7852(2) 0.1822(2) 0.0683(7) Uani 1 1 d .
H10A H 0.2957 0.7836 0.2642 0.075(3) Uiso 1 1 calc R
H10B H 0.1628 0.8724 0.1636 0.075(3) Uiso 1 1 calc R
C11 C 0.4248(4) 0.7797(3) 0.0770(2) 0.0677(6) Uani 1 1 d .
H11A H 0.4996 0.8609 0.0692 0.075(3) Uiso 1 1 calc R
H11B H 0.5156 0.6962 0.0988 0.075(3) Uiso 1 1 calc R
O1 O 0.2805(3) 1.01027(16) 0.80378(14) 0.0655(4) Uani 1 1 d .
H1A H 0.3054 0.9347 0.8498 0.091(7) Uiso 1 1 calc R
O2 O 0.2678(3) 0.87375(15) 0.65883(14) 0.0653(4) Uani 1 1 d .
O3 O 0.2337(2) 0.98489(14) 0.42554(13) 0.0564(4) Uani 1 1 d .
H3A H 0.2429 0.9227 0.4888 0.091(7) Uiso 1 1 calc R
O4 O 0.2122(3) 1.12441(17) 0.19484(15) 0.0870(6) Uani 1 1 d .
O5 O 0.1969(3) 1.34543(17) 0.16122(16) 0.0882(6) Uani 1 1 d .
O6 O 0.2526(3) 1.60935(15) 0.48870(16) 0.0710(5) Uani 1 1 d .
O7 O 0.2869(3) 1.50479(17) 0.68200(16) 0.0822(6) Uani 1 1 d .
O8 O 0.3583(2) 0.77745(16) -0.04506(13) 0.0635(4) Uani 1 1 d .
O9 O 0.1302(2) 0.67020(16) 0.19374(13) 0.0637(4) Uani 1 1 d .
N1 N 0.2107(3) 1.23367(18) 0.23260(16) 0.0540(4) Uani 1 1 d .
N2 N 0.2645(3) 1.50338(18) 0.57038(17) 0.0535(4) Uani 1 1 d .

loop_
_atom_site_aniso_label
_atom_site_aniso_U_11
_atom_site_aniso_U_22
_atom_site_aniso_U_33
_atom_site_aniso_U_23
_atom_site_aniso_U_13
_atom_site_aniso_U_12
C1 0.0427(10) 0.0482(10) 0.0416(9) -0.0076(8) -0.0066(8) -0.0059(8)
C2 0.0425(10) 0.0468(10) 0.0458(10) -0.0148(8) -0.0054(8) -0.0064(8)
C3 0.0437(10) 0.0493(10) 0.0389(9) -0.0116(8) -0.0075(8) -0.0058(8)
C4 0.0428(10) 0.0448(9) 0.0455(10) -0.0094(8) -0.0074(8) -0.0062(8)
C5 0.0426(10) 0.0462(10) 0.0478(10) -0.0156(8) -0.0063(8) -0.0072(8)
C6 0.0455(11) 0.0552(11) 0.0414(9) -0.0134(8) -0.0073(8) -0.0091(9)
C7 0.0524(12) 0.0520(11) 0.0462(11) -0.0084(9) -0.0073(9) -0.0055(9)
C8 0.0713(14) 0.0535(11) 0.0478(11) -0.0121(9) -0.0163(10) -0.0086(10)
C9 0.0673(14) 0.0616(13) 0.0543(12) -0.0130(10) -0.0164(11) -0.0135(11)
C10 0.0987(19) 0.0601(13) 0.0562(13) -0.0223(10) -0.0212(13) -0.0142(13)
C11 0.0816(17) 0.0718(14) 0.0577(13) -0.0010(11) -0.0294(12) -0.0272(12)
O1 0.0953(12) 0.0567(9) 0.0470(8) -0.0049(7) -0.0203(8) -0.0097(8)
O2 0.0945(12) 0.0472(8) 0.0550(9) -0.0072(6) -0.0140(8) -0.0074(8)
O3 0.0767(10) 0.0455(7) 0.0501(8) -0.0133(6) -0.0127(7) -0.0058(7)
O4 0.1611(19) 0.0606(10) 0.0491(9) -0.0170(7) -0.0212(10) -0.0294(11)
O5 0.1570(19) 0.0576(10) 0.0555(9) -0.0064(8) -0.0431(11) 0.0014(11)
O6 0.0992(13) 0.0488(9) 0.0684(10) -0.0126(8) -0.0197(9) -0.0063(8)
O7 0.1303(16) 0.0716(11) 0.0563(10) -0.0251(8) -0.0165(10) -0.0299(10)
O8 0.0777(11) 0.0691(10) 0.0473(8) 0.0024(7) -0.0196(7) -0.0246(8)
O9 0.0814(11) 0.0685(9) 0.0462(8) -0.0143(7) -0.0091(7) -0.0201(8)
N1 0.0643(11) 0.0549(10) 0.0463(9) -0.0135(8) -0.0112(8) -0.0075(8)
N2 0.0565(11) 0.0546(10) 0.0536(10) -0.0187(8) -0.0054(8) -0.0117(8)

loop_
_atom_type_symbol
_atom_type_description
_atom_type_scat_dispersion_real
_atom_type_scat_dispersion_imag
_atom_type_scat_source
C C 0.0033 0.0016 'International Tables Vol C Tables 4.2.6.8 and 6.1.1.4'
H H 0.0000 0.0000 'International Tables Vol C Tables 4.2.6.8 and 6.1.1.4'
N N 0.0061 0.0033 'International Tables Vol C Tables 4.2.6.8 and 6.1.1.4'
O O 0.0106 0.0060 'International Tables Vol C Tables 4.2.6.8 and 6.1.1.4'

loop_
_geom_angle_atom_site_label_1
_geom_angle_atom_site_label_2
_geom_angle_atom_site_label_3
_geom_angle
C2 C1 C6 120.0
C2 C1 C7 120.45(10)
C6 C1 C7 119.54(10)
O3 C2 C3 119.94(9)
O3 C2 C1 120.05(9)
C3 C2 C1 120.0
C2 C3 C4 120.0
C2 C3 N1 123.70(10)
C4 C3 N1 116.30(10)
C5 C4 C3 120.0
C6 C5 C4 120.0
C6 C5 N2 119.39(10)
C4 C5 N2 120.61(10)
C5 C6 C1 120.0
O2 C7 O1 123.37(18)
O2 C7 C1 121.67(16)
O1 C7 C1 114.96(16)
O8 C8 C9 110.00(16)
O9 C9 C8 110.95(18)
O9 C10 C11 111.24(17)
O8 C11 C10 110.52(19)
C8 O8 C11 110.56(15)
C9 O9 C10 109.49(16)
O4 N1 O5 122.18(18)
O4 N1 C3 119.23(16)
O5 N1 C3 118.59(15)
O7 N2 O6 123.18(17)
O7 N2 C5 118.32(16)
O6 N2 C5 118.48(15)

loop_
_geom_bond_atom_site_label_1
_geom_bond_atom_site_label_2
_geom_bond_distance
C1 C2 1.3900
C1 C6 1.3900
C1 C7 1.478(2)
C2 O3 1.3469(15)
C2 C3 1.3900
C3 C4 1.3900
C3 N1 1.4586(18)
C4 C5 1.3900
C5 C6 1.3900
C5 N2 1.4444(18)
C7 O2 1.218(2)
C7 O1 1.303(2)
C8 O8 1.437(2)
C8 C9 1.487(3)
C9 O9 1.420(2)
C10 O9 1.421(3)
C10 C11 1.480(3)
C11 O8 1.437(2)
O4 N1 1.200(2)
O5 N1 1.208(2)
O6 N2 1.221(2)
O7 N2 1.215(2)
